data_4122021
loop_
_publ_author_name
'Lee, Sarah Yunmi'
'Neufeind, Stefan'
'Fu, Gregory C.'

_publ_section_title
;
 Enantioselective Nucleophile-Catalyzed Synthesis of Tertiary Alkyl
 Fluorides via the \a-Fluorination of Ketenes: Synthetic and Mechanistic
 Studies.
;
_journal_issue 25
_journal_name_full 'Journal of the American Chemical Society'
_journal_page_first 8899
_journal_page_last 8902
_journal_paper_doi 10.1021/ja5044209
_journal_volume 136
_journal_year 2014
_chemical_absolute_configuration ad
_chemical_formula_moiety 'C16 H15 Cl F N O'
_chemical_formula_sum 'C16 H15 Cl F N O'
_chemical_formula_weight 291.74
_chemical_name_systematic
;
 ?
;
_space_group_crystal_system hexagonal
_space_group_IT_number 169
_space_group_name_Hall 'P 61'
_space_group_name_H-M_alt 'P 61'
_symmetry_cell_setting hexagonal
_symmetry_space_group_name_Hall 'P 61'
_symmetry_space_group_name_H-M 'P 61'
_atom_sites_solution_hydrogens difmap
_atom_sites_solution_primary direct
_audit_creation_date 2013-07-02
_audit_creation_method
;
  Olex2 1.2
  (compiled Apr 23 2013 17:59:47, GUI svn.r4466)
;
_cell_angle_alpha 90
_cell_angle_beta 90
_cell_angle_gamma 120
_cell_formula_units_Z 6
_cell_length_a 21.7099(11)
_cell_length_b 21.7099(11)
_cell_length_c 5.3925(3)
_cell_measurement_reflns_used 9900
_cell_measurement_temperature 100
_cell_measurement_theta_max 32.45
_cell_measurement_theta_min 2.87
_cell_volume 2201.1(2)
_computing_data_reduction 'SAINT v8.27A (Bruker, 2012)'
_computing_molecular_graphics
;
O. V. Dolomanov, L. J. Bourhis, R. J. Gildea, J. A. K. Howard and H. Puschmann,
OLEX2: a complete structure solution, refinement and analysis program.
J. Appl. Cryst. (2009). 42, 339-341.
;
_computing_publication_material
;
O. V. Dolomanov, L. J. Bourhis, R. J. Gildea, J. A. K. Howard and H. Puschmann,
OLEX2: a complete structure solution, refinement and analysis program.
J. Appl. Cryst. (2009). 42, 339-341.
;
_computing_structure_refinement
;
SHELXL, G.M. Sheldrick, Acta Cryst.
(2008). A64, 112-122
;
_computing_structure_solution
;
SHELXS, G.M. Sheldrick, Acta Cryst.
(2008). A64, 112-122
;
_diffrn_ambient_temperature 100
_diffrn_measured_fraction_theta_full 0.998
_diffrn_measured_fraction_theta_max 0.966
_diffrn_measurement_device_type 'Bruker APEX-II CCD'
_diffrn_measurement_method '\f and \w scans'
_diffrn_radiation_monochromator graphite
_diffrn_radiation_type MoK\a
_diffrn_radiation_wavelength 0.71073
_diffrn_reflns_av_R_equivalents 0.0653
_diffrn_reflns_av_unetI/netI 0.0446
_diffrn_reflns_Laue_measured_fraction_full 0.998
_diffrn_reflns_Laue_measured_fraction_max 0.966
_diffrn_reflns_limit_h_max 34
_diffrn_reflns_limit_h_min -34
_diffrn_reflns_limit_k_max 34
_diffrn_reflns_limit_k_min -34
_diffrn_reflns_limit_l_max 8
_diffrn_reflns_limit_l_min -8
_diffrn_reflns_number 51350
_diffrn_reflns_point_group_measured_fraction_full 0.999
_diffrn_reflns_point_group_measured_fraction_max 0.943
_diffrn_reflns_theta_full 25.242
_diffrn_reflns_theta_max 35.120
_diffrn_reflns_theta_min 1.876
_diffrn_standards_number 0
_exptl_absorpt_coefficient_mu 0.266
_exptl_absorpt_correction_T_max 1.0000
_exptl_absorpt_correction_T_min 0.8720
_exptl_absorpt_correction_type multi-scan
_exptl_absorpt_process_details
;
SADABS-2012/1 (Bruker,2012) was used for absorption correction.
wR2(int) was 0.0662 before and 0.0617 after correction.
The Ratio of minimum to maximum transmission is 0.8720.
The \l/2 correction factor is 0.0015.
;
_exptl_crystal_colour colourless
_exptl_crystal_colour_primary colourless
_exptl_crystal_density_diffrn 1.321
_exptl_crystal_description block
_exptl_crystal_F_000 912
_exptl_crystal_size_max 0.38
_exptl_crystal_size_mid 0.12
_exptl_crystal_size_min 0.03
_platon_squeeze_details
;
Density corresponding to approximately 24 electrons per unit cell could not 
be modeled in a chemically reasonable manner and was removed using 
Platon/Squeeze, leaving voids totaling 166 cubic angstroms. The use of 
Squeeze did not change the interpretation of the absolute stereochemistry.
;
_refine_diff_density_max 0.376
_refine_diff_density_min -0.234
_refine_diff_density_rms 0.059
_refine_ls_abs_structure_details
;
 Flack x determined using 2031 quotients [(I+)-(I-)]/[(I+)+(I-)]
 (Parsons and Flack (2004), Acta Cryst. A60, s61).
;
_refine_ls_abs_structure_Flack 0.03(2)
_refine_ls_extinction_method none
_refine_ls_goodness_of_fit_ref 1.037
_refine_ls_hydrogen_treatment refall
_refine_ls_matrix_type full
_refine_ls_number_parameters 241
_refine_ls_number_reflns 6146
_refine_ls_number_restraints 1
_refine_ls_restrained_S_all 1.037
_refine_ls_R_factor_all 0.0591
_refine_ls_R_factor_gt 0.0407
_refine_ls_shift/su_max 0.001
_refine_ls_shift/su_mean 0.000
_refine_ls_structure_factor_coef Fsqd
_refine_ls_weighting_details
;
 w=1/[\s^2^(Fo^2^)+(0.0560P)^2^+0.0843P]
 where P=(Fo^2^+2Fc^2^)/3
;
_refine_ls_weighting_scheme calc
_refine_ls_wR_factor_gt 0.0932
_refine_ls_wR_factor_ref 0.0989
_reflns_Friedel_coverage 0.798
_reflns_Friedel_fraction_full 1.000
_reflns_Friedel_fraction_max 0.915
_reflns_number_gt 5108
_reflns_number_total 6146
_reflns_threshold_expression 'I > 2\s(I)'
_cod_data_source_file ja5044209_si_001.cif
_cod_data_source_block syl002-sr
_cod_depositor_comments 'Adding full bibliography for 4122019--4122021.cif.'
_cod_original_cell_volume 2201.1(3)
_cod_original_sg_symbol_H-M 'p 61'
_cod_database_code 4122021
_olex2_refinement_description
;
;
_shelx_estimated_absorpt_t_max 0.992
_shelx_estimated_absorpt_t_min 0.906
_shelx_space_group_comment
;
The symmetry employed for this shelxl refinement is uniquely defined
by the following loop, which should always be used as a source of
symmetry information in preference to the above space-group names.
They are only intended as comments.
;
_shelxl_version_number 2013-2

loop_
_space_group_symop_operation_xyz
'x, y, z'
'-y, x-y, z+1/3'
'-x+y, -x, z+2/3'
'-x, -y, z+1/2'
'y, -x+y, z+5/6'
'x-y, x, z+1/6'

loop_
_atom_site_label
_atom_site_type_symbol
_atom_site_fract_x
_atom_site_fract_y
_atom_site_fract_z
_atom_site_U_iso_or_equiv
_atom_site_adp_type
_atom_site_occupancy
_atom_site_site_symmetry_order
_atom_site_calc_flag
Cl1 Cl 1.50627(3) 0.36088(3) 0.33614(10) 0.02711(12) Uani 1 1 d
F1 F 1.31363(5) 0.47546(6) -0.22499(18) 0.0166(2) Uani 1 1 d
N1 N 1.18933(7) 0.37202(8) -0.1195(3) 0.0141(3) Uani 1 1 d
H1 H 1.2063(13) 0.3878(13) -0.259(5) 0.020(6) Uiso 1 1 d
O1 O 1.21024(7) 0.38523(7) 0.2988(2) 0.0187(3) Uani 1 1 d
C1 C 1.30557(8) 0.46349(9) 0.0345(3) 0.0130(3) Uani 1 1 d
C2 C 1.22954(9) 0.40241(9) 0.0835(3) 0.0133(3) Uani 1 1 d
C3 C 1.11815(8) 0.31441(9) -0.1228(3) 0.0139(3) Uani 1 1 d
C4 C 1.07632(9) 0.30991(10) -0.3257(3) 0.0178(3) Uani 1 1 d
H4 H 1.0969(14) 0.3429(14) -0.449(6) 0.027(6) Uiso 1 1 d
C5 C 1.00718(10) 0.25362(12) -0.3452(4) 0.0246(4) Uani 1 1 d
H5 H 0.9756(16) 0.2508(16) -0.468(6) 0.039(8) Uiso 1 1 d
C6 C 0.97998(10) 0.20118(12) -0.1649(4) 0.0294(5) Uani 1 1 d
H6 H 0.9342(13) 0.1631(14) -0.174(5) 0.024(6) Uiso 1 1 d
C7 C 1.02202(11) 0.20585(12) 0.0366(4) 0.0286(4) Uani 1 1 d
H7 H 1.0052(16) 0.1746(16) 0.145(6) 0.034(8) Uiso 1 1 d
C8 C 1.09112(10) 0.26245(10) 0.0598(3) 0.0207(3) Uani 1 1 d
H8 H 1.1176(14) 0.2665(13) 0.202(5) 0.025(6) Uiso 1 1 d
C9 C 1.35772(8) 0.43970(9) 0.1111(3) 0.0132(3) Uani 1 1 d
C10 C 1.39880(9) 0.46519(9) 0.3252(3) 0.0146(3) Uani 1 1 d
H10 H 1.3993(13) 0.5007(14) 0.423(5) 0.021(6) Uiso 1 1 d
C11 C 1.44480(9) 0.44133(9) 0.3933(3) 0.0162(3) Uani 1 1 d
H11 H 1.4749(13) 0.4603(13) 0.538(5) 0.022(6) Uiso 1 1 d
C12 C 1.44991(9) 0.39210(9) 0.2459(3) 0.0164(3) Uani 1 1 d
C13 C 1.40992(9) 0.36593(9) 0.0311(4) 0.0185(3) Uani 1 1 d
H13 H 1.4145(12) 0.3316(13) -0.074(5) 0.016(5) Uiso 1 1 d
C14 C 1.36344(9) 0.38953(9) -0.0347(3) 0.0165(3) Uani 1 1 d
H14 H 1.3354(13) 0.3712(13) -0.178(5) 0.017(6) Uiso 1 1 d
C15 C 1.31696(9) 0.53158(9) 0.1562(3) 0.0160(3) Uani 1 1 d
H15A H 1.3664(14) 0.5641(14) 0.155(5) 0.024(6) Uiso 1 1 d
H15B H 1.3023(13) 0.5218(13) 0.322(5) 0.021(6) Uiso 1 1 d
C16 C 1.27605(11) 0.56252(10) 0.0274(4) 0.0223(4) Uani 1 1 d
H16A H 1.2962(14) 0.5806(13) -0.143(5) 0.025(6) Uiso 1 1 d
H16B H 1.2833(13) 0.6055(13) 0.121(5) 0.021(6) Uiso 1 1 d
H16C H 1.2244(17) 0.5258(17) 0.018(6) 0.041(8) Uiso 1 1 d

loop_
_atom_site_aniso_label
_atom_site_aniso_U_11
_atom_site_aniso_U_22
_atom_site_aniso_U_33
_atom_site_aniso_U_23
_atom_site_aniso_U_13
_atom_site_aniso_U_12
Cl1 0.0263(2) 0.0272(2) 0.0347(2) -0.0060(2) -0.0113(2) 0.0185(2)
F1 0.0152(5) 0.0211(5) 0.0105(4) 0.0030(4) 0.0010(3) 0.0068(4)
N1 0.0114(6) 0.0148(6) 0.0127(6) 0.0001(5) 0.0000(5) 0.0040(5)
O1 0.0153(6) 0.0217(6) 0.0134(5) 0.0006(4) 0.0013(4) 0.0050(5)
C1 0.0110(6) 0.0153(7) 0.0097(6) 0.0014(5) 0.0008(5) 0.0043(5)
C2 0.0111(6) 0.0135(7) 0.0144(7) -0.0007(5) -0.0007(5) 0.0055(6)
C3 0.0107(6) 0.0148(7) 0.0155(7) -0.0025(5) 0.0007(5) 0.0059(6)
C4 0.0137(7) 0.0223(8) 0.0170(7) -0.0028(7) -0.0008(6) 0.0088(6)
C5 0.0132(7) 0.0348(10) 0.0227(9) -0.0086(8) -0.0016(7) 0.0098(7)
C6 0.0143(8) 0.0312(10) 0.0249(9) -0.0088(8) 0.0047(7) -0.0021(7)
C7 0.0239(9) 0.0229(9) 0.0221(9) -0.0005(8) 0.0060(8) -0.0010(7)
C8 0.0189(8) 0.0184(8) 0.0174(8) 0.0000(6) 0.0018(6) 0.0039(7)
C9 0.0111(6) 0.0133(7) 0.0123(6) 0.0002(5) 0.0003(5) 0.0039(5)
C10 0.0145(7) 0.0162(7) 0.0111(6) -0.0018(6) 0.0002(5) 0.0062(6)
C11 0.0139(7) 0.0188(8) 0.0131(7) -0.0008(6) -0.0013(6) 0.0061(6)
C12 0.0137(7) 0.0163(7) 0.0191(7) 0.0012(6) -0.0021(6) 0.0073(6)
C13 0.0187(8) 0.0163(7) 0.0205(8) -0.0059(6) -0.0040(6) 0.0086(6)
C14 0.0158(7) 0.0163(7) 0.0152(7) -0.0044(6) -0.0033(6) 0.0063(6)
C15 0.0152(7) 0.0141(7) 0.0172(7) -0.0007(6) -0.0004(6) 0.0062(6)
C16 0.0234(9) 0.0198(8) 0.0266(9) 0.0016(7) -0.0019(7) 0.0130(7)

loop_
_atom_type_symbol
_atom_type_description
_atom_type_scat_dispersion_real
_atom_type_scat_dispersion_imag
_atom_type_scat_source
C C 0.0033 0.0016 'International Tables Vol C Tables 4.2.6.8 and 6.1.1.4'
H H 0.0000 0.0000 'International Tables Vol C Tables 4.2.6.8 and 6.1.1.4'
N N 0.0061 0.0033 'International Tables Vol C Tables 4.2.6.8 and 6.1.1.4'
O O 0.0106 0.0060 'International Tables Vol C Tables 4.2.6.8 and 6.1.1.4'
F F 0.0171 0.0103 'International Tables Vol C Tables 4.2.6.8 and 6.1.1.4'
Cl Cl 0.1484 0.1585 'International Tables Vol C Tables 4.2.6.8 and 6.1.1.4'

loop_
_geom_angle_atom_site_label_1
_geom_angle_atom_site_label_2
_geom_angle_atom_site_label_3
_geom_angle
C2 N1 H1 119.0(18)
C2 N1 C3 126.41(15)
C3 N1 H1 114.5(17)
F1 C1 C2 107.97(13)
F1 C1 C9 106.65(13)
F1 C1 C15 107.61(13)
C9 C1 C2 108.76(13)
C9 C1 C15 115.27(14)
C15 C1 C2 110.29(14)
N1 C2 C1 115.81(14)
O1 C2 N1 125.45(16)
O1 C2 C1 118.74(15)
C4 C3 N1 117.07(15)
C8 C3 N1 122.58(15)
C8 C3 C4 120.29(16)
C3 C4 H4 117.9(17)
C5 C4 C3 120.10(18)
C5 C4 H4 121.8(17)
C4 C5 H5 123.2(19)
C6 C5 C4 120.00(19)
C6 C5 H5 116.6(19)
C5 C6 H6 121.6(17)
C5 C6 C7 119.62(18)
C7 C6 H6 118.8(17)
C6 C7 H7 119(2)
C6 C7 C8 120.9(2)
C8 C7 H7 120(2)
C3 C8 C7 119.04(18)
C3 C8 H8 121.0(16)
C7 C8 H8 119.9(16)
C10 C9 C1 121.91(15)
C10 C9 C14 119.14(15)
C14 C9 C1 118.93(14)
C9 C10 H10 122.7(16)
C11 C10 C9 120.61(16)
C11 C10 H10 116.6(16)
C10 C11 H11 121.0(15)
C12 C11 C10 119.28(16)
C12 C11 H11 119.7(15)
C11 C12 Cl1 119.05(14)
C11 C12 C13 121.46(16)
C13 C12 Cl1 119.48(14)
C12 C13 H13 121.0(14)
C14 C13 C12 118.94(16)
C14 C13 H13 120.1(14)
C9 C14 H14 120.1(14)
C13 C14 C9 120.56(15)
C13 C14 H14 119.4(14)
C1 C15 H15A 107.1(16)
C1 C15 H15B 108.6(15)
C1 C15 C16 112.62(15)
H15A C15 H15B 108(2)
C16 C15 H15A 111.3(16)
C16 C15 H15B 109.2(16)
C15 C16 H16A 110.6(15)
C15 C16 H16B 109.0(14)
C15 C16 H16C 109.9(17)
H16A C16 H16B 105(2)
H16A C16 H16C 111(2)
H16B C16 H16C 111(2)

loop_
_geom_bond_atom_site_label_1
_geom_bond_atom_site_label_2
_geom_bond_distance
Cl1 C12 1.7386(18)
F1 C1 1.4180(19)
N1 H1 0.83(3)
N1 C2 1.349(2)
N1 C3 1.421(2)
O1 C2 1.228(2)
C1 C2 1.537(2)
C1 C9 1.518(2)
C1 C15 1.521(2)
C3 C4 1.394(2)
C3 C8 1.387(2)
C4 H4 0.91(3)
C4 C5 1.387(3)
C5 H5 0.93(3)
C5 C6 1.385(3)
C6 H6 0.92(2)
C6 C7 1.390(3)
C7 H7 0.83(3)
C7 C8 1.390(3)
C8 H8 0.93(3)
C9 C10 1.393(2)
C9 C14 1.398(2)
C10 H10 0.93(3)
C10 C11 1.385(2)
C11 H11 0.97(3)
C11 C12 1.380(3)
C12 C13 1.388(2)
C13 H13 0.98(2)
C13 C14 1.387(3)
C14 H14 0.94(2)
C15 H15A 0.94(3)
C15 H15B 0.94(3)
C15 C16 1.523(3)
C16 H16A 1.01(3)
C16 H16B 1.00(3)
C16 H16C 1.00(3)

loop_
_geom_torsion_atom_site_label_1
_geom_torsion_atom_site_label_2
_geom_torsion_atom_site_label_3
_geom_torsion_atom_site_label_4
_geom_torsion
Cl1 C12 C13 C14 177.93(14)
F1 C1 C2 N1 2.96(19)
F1 C1 C2 O1 -177.03(15)
F1 C1 C9 C10 137.30(15)
F1 C1 C9 C14 -44.17(19)
F1 C1 C15 C16 46.83(19)
N1 C3 C4 C5 177.70(16)
N1 C3 C8 C7 -176.77(18)
C1 C9 C10 C11 178.58(15)
C1 C9 C14 C13 -179.27(16)
C2 N1 C3 C4 153.40(17)
C2 N1 C3 C8 -29.4(3)
C2 C1 C9 C10 -106.49(17)
C2 C1 C9 C14 72.04(19)
C2 C1 C15 C16 -70.72(19)
C3 N1 C2 O1 -0.9(3)
C3 N1 C2 C1 179.13(15)
C3 C4 C5 C6 -1.0(3)
C4 C3 C8 C7 0.3(3)
C4 C5 C6 C7 0.8(3)
C5 C6 C7 C8 0.0(3)
C6 C7 C8 C3 -0.5(3)
C8 C3 C4 C5 0.4(3)
C9 C1 C2 N1 -112.40(16)
C9 C1 C2 O1 67.6(2)
C9 C1 C15 C16 165.67(15)
C9 C10 C11 C12 0.3(3)
C10 C9 C14 C13 -0.7(3)
C10 C11 C12 Cl1 -178.57(13)
C10 C11 C12 C13 0.0(3)
C11 C12 C13 C14 -0.6(3)
C12 C13 C14 C9 1.0(3)
C14 C9 C10 C11 0.0(2)
C15 C1 C2 N1 120.29(16)
C15 C1 C2 O1 -59.7(2)
C15 C1 C9 C10 17.9(2)
C15 C1 C9 C14 -163.54(15)

loop_
_platon_squeeze_void_nr
_platon_squeeze_void_average_x
_platon_squeeze_void_average_y
_platon_squeeze_void_average_z
_platon_squeeze_void_volume
_platon_squeeze_void_count_electrons
_platon_squeeze_void_content
1 0.000 0.000 -0.044 166 24 ' '
